data_4512598
loop_
_publ_author_name
'Zhang, Fengming'
'Zou, Xiaoyan'
'Yan, Pengfei'
'Sun, Jingwen'
'Hou, Guangfeng'
'Li, Guangming'

_publ_section_title
;
 Pyrazine-2,3-Carboxylate Based Ag+Homometallic and
 Ln3+--Ag+Heterometallic Coordination Frameworks: Synthesis, Structures,
 and Magnetic Properties
;
_journal_issue 3
_journal_name_full 'Crystal Growth &amp; Design'
_journal_page_first 1249
_journal_paper_doi 10.1021/cg501644z
_journal_volume 15
_journal_year 2015
_chemical_formula_moiety 'C36 H30 Ag6 Gd2 N12 O33'
_chemical_formula_sum 'C36 H30 Ag6 Gd2 N12 O33'
_chemical_formula_weight 2120.44
_chemical_name_systematic
; 
 ? 
;
_space_group_IT_number 2
_symmetry_space_group_name_Hall '-P 1'
_symmetry_space_group_name_H-M 'P -1'
_atom_sites_solution_hydrogens geom
_atom_sites_solution_primary direct
_atom_sites_solution_secondary difmap
_audit_creation_method SHELXL-97
_cell_angle_alpha 75.798(4)
_cell_angle_beta 81.449(4)
_cell_angle_gamma 63.074(5)
_cell_formula_units_Z 2
_cell_length_a 13.8475(7)
_cell_length_b 15.1719(8)
_cell_length_c 16.4770(8)
_cell_measurement_reflns_used triclinic
_cell_measurement_temperature 293(2)
_cell_volume 2989.3(3)
_computing_cell_refinement
;
CrysAlisPro, Agilent Technologies,
Version 1.171.35.21 (release 20-01-2012 CrysAlis171 .NET)
(compiled Jan 23 2012,18:06:46)
;
_computing_data_collection
;
CrysAlisPro, Agilent Technologies,
Version 1.171.35.21 (release 20-01-2012 CrysAlis171 .NET)
(compiled Jan 23 2012,18:06:46)
;
_computing_data_reduction
;
CrysAlisPro, Agilent Technologies,
Version 1.171.35.21 (release 20-01-2012 CrysAlis171 .NET)
(compiled Jan 23 2012,18:06:46)
;
_computing_structure_refinement 'SHELXL-97 (Sheldrick, 1997)'
_computing_structure_solution 'SHELXS-97 (Sheldrick, 1990)'
_diffrn_ambient_temperature 293(2)
_diffrn_detector_area_resol_mean 16.1954
_diffrn_measured_fraction_theta_full 0.998
_diffrn_measured_fraction_theta_max 0.998
_diffrn_measurement_device_type 'Xcalibur, Eos'
_diffrn_measurement_method '\w scans'
_diffrn_radiation_monochromator graphite
_diffrn_radiation_source 'fine-focus sealed tube'
_diffrn_radiation_type MoK\a
_diffrn_radiation_wavelength 0.71073
_diffrn_reflns_av_R_equivalents 0.0358
_diffrn_reflns_av_sigmaI/netI 0.0628
_diffrn_reflns_limit_h_max 17
_diffrn_reflns_limit_h_min -16
_diffrn_reflns_limit_k_max 13
_diffrn_reflns_limit_k_min -18
_diffrn_reflns_limit_l_max 20
_diffrn_reflns_limit_l_min -20
_diffrn_reflns_number 22740
_diffrn_reflns_theta_full 26.00
_diffrn_reflns_theta_max 26.00
_diffrn_reflns_theta_min 2.98
_exptl_absorpt_coefficient_mu 4.208
_exptl_absorpt_correction_T_max 0.4719
_exptl_absorpt_correction_T_min 0.3962
_exptl_absorpt_correction_type multi-scan
_exptl_absorpt_process_details
;
CrysAlisPro, Agilent Technologies,
Version 1.171.35.21 (release 20-01-2012 CrysAlis171 .NET)
(compiled Jan 23 2012,18:06:46)
Empirical absorption correction using spherical harmonics,
 implemented in SCALE3 ABSPACK scaling algorithm.
;
_exptl_crystal_colour colorless
_exptl_crystal_density_diffrn 2.356
_exptl_crystal_density_method 'not measured'
_exptl_crystal_description block
_exptl_crystal_F_000 2008
_exptl_crystal_size_max 0.27
_exptl_crystal_size_mid 0.26
_exptl_crystal_size_min 0.21
_refine_diff_density_max 3.187
_refine_diff_density_min -1.272
_refine_diff_density_rms 0.173
_refine_ls_extinction_method none
_refine_ls_goodness_of_fit_ref 1.018
_refine_ls_hydrogen_treatment mixed
_refine_ls_matrix_type full
_refine_ls_number_parameters 802
_refine_ls_number_reflns 11729
_refine_ls_number_restraints 6
_refine_ls_restrained_S_all 1.032
_refine_ls_R_factor_all 0.0581
_refine_ls_R_factor_gt 0.0440
_refine_ls_shift/su_max 0.002
_refine_ls_shift/su_mean 0.000
_refine_ls_structure_factor_coef Fsqd
_refine_ls_weighting_details 'calc w=1/[\s^2^(Fo^2^)+(0.0513P)^2^+1.6589P] where P=(Fo^2^+2Fc^2^)/3'
_refine_ls_weighting_scheme calc
_refine_ls_wR_factor_gt 0.1071
_refine_ls_wR_factor_ref 0.1161
_reflns_number_gt 9195
_reflns_number_total 11729
_reflns_threshold_expression >2sigma(I)
_cod_data_source_file cg501644z_si_002.cif
_cod_data_source_block Gd-Ag
_cod_depositor_comments 'Adding full bibliography for 4512597--4512602.cif.'
_cod_database_code 4512598

loop_
_symmetry_equiv_pos_as_xyz
'x, y, z'
'-x, -y, -z'

loop_
_atom_site_label
_atom_site_type_symbol
_atom_site_fract_x
_atom_site_fract_y
_atom_site_fract_z
_atom_site_U_iso_or_equiv
_atom_site_adp_type
_atom_site_occupancy
_atom_site_symmetry_multiplicity
_atom_site_calc_flag
_atom_site_refinement_flags
Ag1 Ag 0.76213(5) 0.08711(4) 0.26010(4) 0.03759(16) Uani 1 1 d .
Ag2 Ag 0.66980(5) 0.53819(4) 0.69512(4) 0.04074(17) Uani 1 1 d .
Ag3 Ag 0.42727(5) 1.09333(4) 0.59894(4) 0.03753(16) Uani 1 1 d .
Ag4 Ag 0.33509(5) 0.53300(4) 0.02744(3) 0.03216(15) Uani 1 1 d .
Ag5 Ag 0.91235(5) 0.91373(4) 0.07748(3) 0.03041(14) Uani 1 1 d .
Ag6 Ag 0.99994(5) 0.46330(4) 0.64286(3) 0.02768(14) Uani 1 1 d .
C1 C 0.7239(6) 0.6753(5) 0.4677(4) 0.0184(14) Uani 1 1 d .
C2 C 0.8093(5) 0.5890(5) 0.5063(4) 0.0176(14) Uani 1 1 d .
C3 C 0.7814(7) 0.7737(6) 0.5138(4) 0.0316(18) Uani 1 1 d .
H3 H 0.7753 0.8366 0.5163 0.038 Uiso 1 1 calc R
C4 C 0.8644(6) 0.6874(5) 0.5545(4) 0.0274(16) Uani 1 1 d .
H4 H 0.9111 0.6943 0.5850 0.033 Uiso 1 1 calc R
C5 C 0.8320(6) 0.4808(5) 0.5035(4) 0.0230(15) Uani 1 1 d .
C6 C 0.6398(6) 0.6723(5) 0.4200(4) 0.0217(15) Uani 1 1 d .
C7 C 0.8323(5) 0.7606(5) 0.2760(4) 0.0168(13) Uani 1 1 d .
C8 C 0.7895(6) 0.8647(5) 0.2540(4) 0.0220(15) Uani 1 1 d .
C9 C 0.9115(6) 0.8644(5) 0.3328(4) 0.0261(16) Uani 1 1 d .
H9 H 0.9396 0.8983 0.3549 0.031 Uiso 1 1 calc R
C10 C 0.9567(6) 0.7603(5) 0.3531(4) 0.0246(15) Uani 1 1 d .
H10 H 1.0161 0.7255 0.3869 0.030 Uiso 1 1 calc R
C11 C 0.7851(6) 0.7019(5) 0.2472(4) 0.0220(15) Uani 1 1 d .
C12 C 0.6944(6) 0.9299(5) 0.1956(4) 0.0236(15) Uani 1 1 d .
C13 C 0.5139(6) 0.7626(5) 0.6204(4) 0.0229(15) Uani 1 1 d .
C14 C 0.4635(6) 0.8680(5) 0.6007(4) 0.0260(16) Uani 1 1 d .
C15 C 0.6358(7) 0.7695(6) 0.6971(5) 0.0361(19) Uani 1 1 d .
H15 H 0.6958 0.7374 0.7304 0.043 Uiso 1 1 calc R
C16 C 0.5851(7) 0.8728(6) 0.6777(5) 0.038(2) Uani 1 1 d .
H16 H 0.6114 0.9094 0.6982 0.046 Uiso 1 1 calc R
C17 C 0.4728(6) 0.6994(5) 0.5924(4) 0.0261(16) Uani 1 1 d .
C18 C 0.3640(7) 0.9307(5) 0.5460(4) 0.0303(17) Uani 1 1 d .
C19 C 0.8645(5) 0.4071(5) 0.8120(4) 0.0187(14) Uani 1 1 d .
C20 C 0.9460(5) 0.3199(5) 0.8568(4) 0.0180(14) Uani 1 1 d .
C21 C 0.8054(6) 0.3108(5) 0.7654(4) 0.0285(16) Uani 1 1 d .
H21 H 0.7573 0.3050 0.7355 0.034 Uiso 1 1 calc R
C22 C 0.8870(6) 0.2244(5) 0.8085(4) 0.0284(17) Uani 1 1 d .
H22 H 0.8936 0.1616 0.8051 0.034 Uiso 1 1 calc R
C23 C 0.8479(6) 0.5142(5) 0.8124(4) 0.0241(15) Uani 1 1 d .
C24 C 1.0226(6) 0.3277(5) 0.9087(4) 0.0227(15) Uani 1 1 d .
C25 C 0.8341(5) 0.2439(5) 1.0476(4) 0.0167(13) Uani 1 1 d .
C26 C 0.8877(5) 0.1384(5) 1.0655(4) 0.0182(14) Uani 1 1 d .
C27 C 0.7157(6) 0.2369(5) 0.9681(4) 0.0271(16) Uani 1 1 d .
H27 H 0.6564 0.2689 0.9341 0.033 Uiso 1 1 calc R
C28 C 0.7686(6) 0.1340(5) 0.9854(4) 0.0256(16) Uani 1 1 d .
H28 H 0.7446 0.0975 0.9625 0.031 Uiso 1 1 calc R
C29 C 0.8670(6) 0.3098(5) 1.0840(4) 0.0221(15) Uani 1 1 d .
C30 C 0.9867(6) 0.0762(5) 1.1194(4) 0.0237(15) Uani 1 1 d .
C31 C 0.5336(5) 0.4070(5) 0.1514(4) 0.0215(14) Uani 1 1 d .
C32 C 0.6165(6) 0.3198(5) 0.1941(4) 0.0209(15) Uani 1 1 d .
C33 C 0.4798(6) 0.3079(5) 0.1026(4) 0.0304(17) Uani 1 1 d .
H33 H 0.4348 0.3017 0.0699 0.036 Uiso 1 1 calc R
C34 C 0.5589(6) 0.2226(5) 0.1464(4) 0.0313(18) Uani 1 1 d .
H34 H 0.5634 0.1598 0.1456 0.038 Uiso 1 1 calc R
C35 C 0.5132(5) 0.5150(5) 0.1505(4) 0.0209(14) Uani 1 1 d .
C36 C 0.6989(6) 0.3219(5) 0.2433(4) 0.0192(14) Uani 1 1 d .
Gd1 Gd 0.75585(3) 0.48131(2) 0.323210(18) 0.01759(9) Uani 1 1 d .
Gd2 Gd 1.13212(3) 0.20129(3) 1.10366(2) 0.02709(10) Uani 1 1 d .
N1 N 0.8796(5) 0.5953(4) 0.5516(3) 0.0238(13) Uani 1 1 d .
N2 N 0.7104(5) 0.7685(4) 0.4714(3) 0.0233(13) Uani 1 1 d .
N3 N 0.9168(5) 0.7089(4) 0.3253(3) 0.0200(12) Uani 1 1 d .
N4 N 0.8286(5) 0.9174(4) 0.2822(3) 0.0233(13) Uani 1 1 d .
N5 N 0.6290(5) 0.2275(4) 0.1899(3) 0.0232(13) Uani 1 1 d .
N6 N 0.4671(5) 0.3990(4) 0.1063(3) 0.0269(14) Uani 1 1 d .
N7 N 0.4986(5) 0.9225(4) 0.6298(4) 0.0309(14) Uani 1 1 d .
N8 N 0.6007(5) 0.7141(4) 0.6691(4) 0.0277(14) Uani 1 1 d .
N9 N 0.7959(5) 0.4016(4) 0.7670(3) 0.0267(14) Uani 1 1 d .
N10 N 0.9555(5) 0.2286(4) 0.8541(3) 0.0255(13) Uani 1 1 d .
N11 N 0.7478(5) 0.2925(4) 0.9993(3) 0.0232(13) Uani 1 1 d .
N12 N 0.8542(5) 0.0837(4) 1.0344(3) 0.0257(13) Uani 1 1 d .
O1 O 0.8707(4) 0.4526(3) 0.4333(3) 0.0242(11) Uani 1 1 d .
O2 O 0.8189(5) 0.4280(4) 0.5689(3) 0.0388(14) Uani 1 1 d .
O3 O 0.6494(4) 0.5844(3) 0.4222(3) 0.0216(10) Uani 1 1 d .
O4 O 0.5752(5) 0.7509(4) 0.3807(3) 0.0442(15) Uani 1 1 d .
O5 O 0.8092(4) 0.6135(3) 0.2892(3) 0.0276(11) Uani 1 1 d .
O6 O 0.7307(5) 0.7427(4) 0.1851(3) 0.0380(14) Uani 1 1 d .
O7 O 0.6010(5) 0.9519(4) 0.2288(3) 0.0439(14) Uani 1 1 d .
O8 O 0.7188(4) 0.9603(4) 0.1220(3) 0.0342(13) Uani 1 1 d .
O9 O 1.0699(4) 0.2499(4) 0.9647(3) 0.0311(12) Uani 1 1 d .
O10 O 1.0313(5) 0.4065(4) 0.8929(3) 0.0386(13) Uani 1 1 d .
O11 O 0.7895(5) 0.5505(4) 0.8729(3) 0.0361(13) Uani 1 1 d .
O12 O 0.8853(5) 0.5574(3) 0.7516(3) 0.0311(12) Uani 1 1 d .
O13 O 0.9469(4) 0.2632(3) 1.1300(3) 0.0244(11) Uani 1 1 d .
O14 O 0.8124(4) 0.4013(4) 1.0680(3) 0.0352(13) Uani 1 1 d .
O15 O 1.0752(4) 0.0766(3) 1.0880(3) 0.0271(11) Uani 1 1 d .
O16 O 0.9704(4) 0.0290(4) 1.1884(3) 0.0362(13) Uani 1 1 d .
O17 O 0.7780(4) 0.2412(3) 0.2680(3) 0.0312(12) Uani 1 1 d .
O18 O 0.6818(4) 0.4084(3) 0.2533(3) 0.0261(11) Uani 1 1 d .
O19 O 0.4511(4) 0.5559(4) 0.2071(3) 0.0334(12) Uani 1 1 d .
O20 O 0.5561(5) 0.5540(4) 0.0902(3) 0.0360(13) Uani 1 1 d .
O21 O 0.5315(5) 0.6071(4) 0.6027(3) 0.0405(14) Uani 1 1 d .
O22 O 0.3810(5) 0.7451(4) 0.5625(4) 0.0447(15) Uani 1 1 d .
O23 O 0.2748(5) 0.9654(4) 0.5833(3) 0.0484(15) Uani 1 1 d .
O24 O 0.3826(5) 0.9455(4) 0.4686(3) 0.0453(15) Uani 1 1 d .
O25 O 0.8996(4) 0.3095(3) 0.3262(3) 0.0286(11) Uani 1 1 d .
H251 H 0.9232 0.2468 0.3275 0.043 Uiso 1 1 d R
H252 H 0.9374 0.3162 0.3584 0.043 Uiso 1 1 d R
O26 O 0.6936(4) 0.3847(4) 0.4356(3) 0.0336(13) Uani 1 1 d .
H261 H 0.7483 0.3277 0.4459 0.050 Uiso 1 1 d R
H262 H 0.6912 0.4188 0.4704 0.050 Uiso 1 1 d R
O27 O 0.5927(4) 0.6132(4) 0.2568(3) 0.0322(12) Uani 1 1 d .
H271 H 0.6058 0.6642 0.2503 0.048 Uiso 1 1 d R
H272 H 0.5272 0.6304 0.2747 0.048 Uiso 1 1 d R
O28 O 0.8429(4) 0.4849(4) 0.1859(3) 0.0356(14) Uani 1 1 d .
H281 H 0.8828 0.5142 0.1632 0.053 Uiso 1 1 d R
H282 H 0.8496 0.4440 0.1560 0.053 Uiso 1 1 d R
O29 O 1.2809(5) 0.1007(5) 1.0219(3) 0.0541(17) Uani 1 1 d .
H291 H 1.3158 0.0435 1.0528 0.081 Uiso 1 1 d R
H292 H 1.2687 0.0906 0.9768 0.081 Uiso 1 1 d R
O30 O 1.2267(10) 0.0771(7) 1.2090(5) 0.168(5) Uani 1 1 d U
H301 H 1.1926 0.0441 1.2370 0.252 Uiso 1 1 d R
H302 H 1.2446 0.1005 1.2431 0.252 Uiso 1 1 d R
O31 O 1.0931(4) 0.2827(4) 1.2211(3) 0.0373(13) Uani 1 1 d .
H311 H 1.1110 0.3173 1.2440 0.056 Uiso 1 1 d R
H312 H 1.0252 0.3143 1.2143 0.056 Uiso 1 1 d R
O33 O 1.0678(11) 0.3879(8) 1.0507(5) 0.148(5) Uani 1 1 d .
H331 H 1.0786 0.3930 0.9979 0.221 Uiso 1 1 d R
H332 H 1.0791 0.4330 1.0640 0.221 Uiso 1 1 d R
O41 O 1.2542(11) 0.2737(10) 1.0841(7) 0.190(7) Uani 1 1 d .
H411 H 1.2662 0.2988 1.1201 0.285 Uiso 1 1 d R
H412 H 1.3107 0.2199 1.0787 0.285 Uiso 1 1 d R

loop_
_atom_site_aniso_label
_atom_site_aniso_U_11
_atom_site_aniso_U_22
_atom_site_aniso_U_33
_atom_site_aniso_U_23
_atom_site_aniso_U_13
_atom_site_aniso_U_12
Ag1 0.0408(4) 0.0131(3) 0.0533(4) 0.0020(2) -0.0187(3) -0.0064(3)
Ag2 0.0381(4) 0.0192(3) 0.0534(4) 0.0033(3) -0.0209(3) -0.0023(3)
Ag3 0.0342(4) 0.0148(3) 0.0550(4) -0.0010(2) -0.0107(3) -0.0037(3)
Ag4 0.0314(4) 0.0187(3) 0.0377(3) -0.0009(2) -0.0142(3) -0.0019(3)
Ag5 0.0338(4) 0.0147(3) 0.0368(3) -0.0008(2) -0.0098(2) -0.0051(2)
Ag6 0.0260(3) 0.0160(3) 0.0339(3) 0.0004(2) -0.0063(2) -0.0042(2)
C1 0.023(4) 0.017(3) 0.016(3) -0.006(2) 0.004(3) -0.010(3)
C2 0.017(4) 0.024(4) 0.013(3) -0.006(2) -0.001(2) -0.009(3)
C3 0.041(5) 0.023(4) 0.033(4) -0.005(3) -0.005(3) -0.015(4)
C4 0.027(4) 0.020(4) 0.036(4) -0.004(3) -0.008(3) -0.008(3)
C5 0.022(4) 0.014(3) 0.023(4) -0.001(3) -0.010(3) 0.002(3)
C6 0.019(4) 0.024(4) 0.019(3) 0.000(3) 0.002(3) -0.009(3)
C7 0.020(4) 0.012(3) 0.019(3) -0.005(2) 0.005(3) -0.008(3)
C8 0.017(4) 0.019(4) 0.023(3) -0.002(3) 0.000(3) -0.003(3)
C9 0.023(4) 0.014(3) 0.038(4) 0.000(3) -0.011(3) -0.006(3)
C10 0.022(4) 0.027(4) 0.026(4) 0.003(3) -0.015(3) -0.012(3)
C11 0.026(4) 0.019(4) 0.021(3) -0.005(3) 0.005(3) -0.011(3)
C12 0.024(4) 0.016(3) 0.033(4) -0.007(3) -0.008(3) -0.008(3)
C13 0.021(4) 0.017(3) 0.024(3) 0.000(3) 0.001(3) -0.005(3)
C14 0.026(4) 0.018(4) 0.032(4) -0.001(3) -0.002(3) -0.009(3)
C15 0.028(5) 0.027(4) 0.048(5) -0.003(3) -0.011(4) -0.008(4)
C16 0.044(5) 0.024(4) 0.053(5) -0.011(3) -0.015(4) -0.015(4)
C17 0.027(4) 0.021(4) 0.027(4) -0.005(3) 0.002(3) -0.009(3)
C18 0.032(5) 0.019(4) 0.035(4) 0.000(3) -0.008(3) -0.008(3)
C19 0.014(4) 0.016(3) 0.023(3) -0.004(2) 0.003(3) -0.005(3)
C20 0.015(4) 0.015(3) 0.021(3) -0.003(2) 0.003(3) -0.006(3)
C21 0.030(4) 0.018(4) 0.036(4) -0.003(3) -0.012(3) -0.008(3)
C22 0.034(5) 0.016(4) 0.036(4) -0.010(3) -0.002(3) -0.009(3)
C23 0.030(4) 0.015(3) 0.028(4) -0.004(3) -0.007(3) -0.009(3)
C24 0.018(4) 0.021(4) 0.027(4) -0.002(3) -0.001(3) -0.009(3)
C25 0.016(4) 0.021(3) 0.017(3) -0.005(2) 0.000(3) -0.011(3)
C26 0.015(4) 0.014(3) 0.021(3) 0.001(2) -0.003(3) -0.004(3)
C27 0.026(4) 0.023(4) 0.033(4) -0.001(3) -0.015(3) -0.010(3)
C28 0.026(4) 0.018(4) 0.035(4) -0.001(3) -0.013(3) -0.010(3)
C29 0.026(4) 0.025(4) 0.017(3) -0.008(3) 0.001(3) -0.011(3)
C30 0.019(4) 0.013(3) 0.038(4) -0.006(3) -0.005(3) -0.006(3)
C31 0.013(4) 0.022(4) 0.025(3) -0.004(3) -0.004(3) -0.003(3)
C32 0.021(4) 0.016(3) 0.021(3) -0.004(2) -0.006(3) -0.003(3)
C33 0.034(5) 0.023(4) 0.038(4) -0.001(3) -0.017(3) -0.014(4)
C34 0.035(5) 0.021(4) 0.041(4) -0.001(3) -0.019(3) -0.012(4)
C35 0.014(4) 0.019(3) 0.026(4) -0.005(3) -0.009(3) -0.001(3)
C36 0.025(4) 0.014(3) 0.017(3) -0.005(2) 0.002(3) -0.007(3)
Gd1 0.01920(19) 0.01464(17) 0.02116(17) -0.00467(12) -0.00189(13) -0.00843(14)
Gd2 0.0231(2) 0.0401(2) 0.02631(19) -0.01420(15) 0.00003(15) -0.01745(18)
N1 0.029(4) 0.025(3) 0.022(3) -0.007(2) -0.004(2) -0.013(3)
N2 0.023(3) 0.014(3) 0.028(3) -0.006(2) -0.001(2) -0.003(3)
N3 0.020(3) 0.017(3) 0.024(3) -0.002(2) -0.002(2) -0.010(3)
N4 0.020(3) 0.019(3) 0.033(3) -0.008(2) -0.003(2) -0.009(3)
N5 0.027(4) 0.014(3) 0.030(3) -0.003(2) -0.007(3) -0.009(3)
N6 0.025(4) 0.023(3) 0.036(3) -0.001(2) -0.014(3) -0.011(3)
N7 0.029(4) 0.016(3) 0.041(4) -0.003(3) -0.004(3) -0.005(3)
N8 0.021(3) 0.018(3) 0.041(3) -0.002(2) -0.010(3) -0.005(3)
N9 0.032(4) 0.014(3) 0.028(3) -0.004(2) -0.002(3) -0.005(3)
N10 0.027(4) 0.013(3) 0.031(3) -0.004(2) -0.004(3) -0.003(3)
N11 0.026(4) 0.018(3) 0.023(3) 0.000(2) -0.008(2) -0.007(3)
N12 0.027(4) 0.016(3) 0.034(3) -0.002(2) -0.011(3) -0.008(3)
O1 0.023(3) 0.023(3) 0.026(2) -0.0105(19) -0.002(2) -0.007(2)
O2 0.056(4) 0.024(3) 0.031(3) 0.007(2) -0.008(3) -0.017(3)
O3 0.016(3) 0.020(3) 0.029(2) -0.0107(19) 0.0007(19) -0.006(2)
O4 0.035(3) 0.020(3) 0.069(4) -0.002(2) -0.030(3) 0.001(3)
O5 0.034(3) 0.018(3) 0.034(3) -0.002(2) 0.000(2) -0.016(2)
O6 0.051(4) 0.031(3) 0.038(3) -0.003(2) -0.024(3) -0.018(3)
O7 0.024(3) 0.042(4) 0.058(4) -0.008(3) -0.008(3) -0.006(3)
O8 0.041(4) 0.029(3) 0.028(3) 0.008(2) -0.014(2) -0.014(3)
O9 0.032(3) 0.023(3) 0.032(3) -0.002(2) -0.009(2) -0.006(2)
O10 0.037(4) 0.027(3) 0.052(3) 0.001(2) -0.013(3) -0.015(3)
O11 0.040(4) 0.033(3) 0.044(3) -0.022(2) 0.014(3) -0.021(3)
O12 0.050(4) 0.019(3) 0.025(3) -0.005(2) 0.004(2) -0.017(3)
O13 0.021(3) 0.023(3) 0.033(3) -0.008(2) -0.007(2) -0.009(2)
O14 0.037(3) 0.017(3) 0.052(3) -0.008(2) -0.022(3) -0.005(2)
O15 0.016(3) 0.021(3) 0.042(3) -0.006(2) -0.004(2) -0.006(2)
O16 0.034(3) 0.030(3) 0.038(3) 0.012(2) -0.011(2) -0.014(3)
O17 0.030(3) 0.019(3) 0.045(3) -0.005(2) -0.017(2) -0.007(2)
O18 0.027(3) 0.021(3) 0.033(3) -0.006(2) -0.009(2) -0.010(2)
O19 0.029(3) 0.027(3) 0.042(3) -0.012(2) -0.001(2) -0.008(2)
O20 0.060(4) 0.025(3) 0.030(3) -0.003(2) -0.001(3) -0.025(3)
O21 0.038(4) 0.021(3) 0.060(3) -0.011(2) -0.017(3) -0.006(3)
O22 0.032(4) 0.027(3) 0.078(4) -0.001(3) -0.023(3) -0.013(3)
O23 0.025(3) 0.049(4) 0.045(3) -0.010(3) -0.008(3) 0.008(3)
O24 0.035(4) 0.058(4) 0.026(3) 0.011(2) -0.008(2) -0.015(3)
O25 0.022(3) 0.019(3) 0.042(3) -0.012(2) -0.006(2) -0.003(2)
O26 0.045(4) 0.029(3) 0.037(3) -0.010(2) 0.004(2) -0.025(3)
O27 0.026(3) 0.027(3) 0.046(3) -0.009(2) -0.009(2) -0.010(2)
O28 0.056(4) 0.040(3) 0.029(3) -0.016(2) 0.013(2) -0.037(3)
O29 0.033(4) 0.068(4) 0.053(4) -0.030(3) -0.007(3) -0.004(3)
O30 0.258(9) 0.102(6) 0.095(6) -0.042(5) -0.101(6) 0.004(6)
O31 0.032(3) 0.039(3) 0.046(3) -0.027(2) -0.001(2) -0.011(3)
O33 0.277(17) 0.136(9) 0.097(7) -0.026(6) -0.007(8) -0.147(11)
O41 0.247(15) 0.281(15) 0.218(11) -0.211(11) 0.183(11) -0.243(14)

loop_
_atom_type_symbol
_atom_type_description
_atom_type_scat_dispersion_real
_atom_type_scat_dispersion_imag
_atom_type_scat_source
C C 0.0033 0.0016 'International Tables Vol C Tables 4.2.6.8 and 6.1.1.4'
H H 0.0000 0.0000 'International Tables Vol C Tables 4.2.6.8 and 6.1.1.4'
Ag Ag -0.8971 1.1015 'International Tables Vol C Tables 4.2.6.8 and 6.1.1.4'
Gd Gd -0.1653 3.9035 'International Tables Vol C Tables 4.2.6.8 and 6.1.1.4'
O O 0.0106 0.0060 'International Tables Vol C Tables 4.2.6.8 and 6.1.1.4'
N N 0.0061 0.0033 'International Tables Vol C Tables 4.2.6.8 and 6.1.1.4'

loop_
_geom_angle_atom_site_label_1
_geom_angle_atom_site_label_2
_geom_angle_atom_site_label_3
_geom_angle
_geom_angle_site_symmetry_1
_geom_angle_site_symmetry_3
N4 Ag1 N5 139.6(2) 1_545 .
N4 Ag1 O17 150.87(19) 1_545 .
N5 Ag1 O17 69.00(18) . .
N4 Ag1 O23 75.85(19) 1_545 2_666
N5 Ag1 O23 116.80(19) . 2_666
O17 Ag1 O23 96.65(18) . 2_666
N9 Ag2 O21 148.2(2) . .
N9 Ag2 N8 140.5(2) . .
O21 Ag2 N8 71.22(19) . .
N7 Ag3 N2 141.4(2) . 2_676
N7 Ag3 O4 149.0(2) . 2_676
N2 Ag3 O4 69.44(19) 2_676 2_676
N7 Ag3 O24 81.3(2) . 2_676
N2 Ag3 O24 115.26(18) 2_676 2_676
O4 Ag3 O24 86.2(2) 2_676 2_676
N6 Ag4 N11 140.7(2) . 2_666
N6 Ag4 O14 149.67(18) . 2_666
N11 Ag4 O14 69.47(18) 2_666 2_666
N6 Ag4 O20 82.49(19) . 2_665
N11 Ag4 O20 118.27(17) 2_666 2_665
O14 Ag4 O20 82.28(18) 2_666 2_665
N10 Ag5 N12 143.7(2) 2_766 1_564
N10 Ag5 O8 120.31(18) 2_766 .
N12 Ag5 O8 83.84(19) 1_564 .
N3 Ag6 N1 141.17(19) 2_766 .
N3 Ag6 O12 119.47(16) 2_766 .
N1 Ag6 O12 84.35(18) . .
N2 C1 C2 121.0(6) . .
N2 C1 C6 115.8(6) . .
C2 C1 C6 123.1(6) . .
N1 C2 C1 121.0(6) . .
N1 C2 C5 114.6(6) . .
C1 C2 C5 124.4(6) . .
N2 C3 C4 121.4(7) . .
N2 C3 H3 119.3 . .
C4 C3 H3 119.3 . .
N1 C4 C3 122.4(7) . .
N1 C4 H4 118.8 . .
C3 C4 H4 118.8 . .
O2 C5 O1 126.3(6) . .
O2 C5 C2 117.2(6) . .
O1 C5 C2 116.3(5) . .
O4 C6 O3 126.4(7) . .
O4 C6 C1 118.6(6) . .
O3 C6 C1 114.9(6) . .
N3 C7 C8 120.2(6) . .
N3 C7 C11 117.8(5) . .
C8 C7 C11 122.0(6) . .
N4 C8 C7 122.1(6) . .
N4 C8 C12 114.2(6) . .
C7 C8 C12 123.6(6) . .
N4 C9 C10 121.6(6) . .
N4 C9 H9 119.2 . .
C10 C9 H9 119.2 . .
N3 C10 C9 121.3(6) . .
N3 C10 H10 119.4 . .
C9 C10 H10 119.4 . .
O6 C11 O5 126.8(6) . .
O6 C11 C7 117.5(6) . .
O5 C11 C7 115.7(6) . .
O8 C12 O7 127.3(7) . .
O8 C12 C8 116.0(6) . .
O7 C12 C8 116.5(6) . .
N8 C13 C14 119.9(6) . .
N8 C13 C17 117.6(6) . .
C14 C13 C17 122.5(6) . .
N7 C14 C13 121.2(7) . .
N7 C14 C18 114.6(6) . .
C13 C14 C18 124.2(6) . .
N8 C15 C16 121.1(7) . .
N8 C15 H15 119.4 . .
C16 C15 H15 119.4 . .
N7 C16 C15 121.6(7) . .
N7 C16 H16 119.2 . .
C15 C16 H16 119.2 . .
O21 C17 O22 126.3(7) . .
O21 C17 C13 117.4(7) . .
O22 C17 C13 116.2(6) . .
O23 C18 O24 126.7(7) . .
O23 C18 C14 116.7(6) . .
O24 C18 C14 116.4(7) . .
N9 C19 C20 121.8(6) . .
N9 C19 C23 115.6(6) . .
C20 C19 C23 122.6(6) . .
N10 C20 C19 119.5(6) . .
N10 C20 C24 119.5(6) . .
C19 C20 C24 121.0(6) . .
N9 C21 C22 120.2(7) . .
N9 C21 H21 119.9 . .
C22 C21 H21 119.9 . .
N10 C22 C21 122.3(6) . .
N10 C22 H22 118.8 . .
C21 C22 H22 118.8 . .
O12 C23 O11 127.5(6) . .
O12 C23 C19 117.8(6) . .
O11 C23 C19 114.4(6) . .
O10 C24 O9 127.7(7) . .
O10 C24 C20 117.2(6) . .
O9 C24 C20 115.1(6) . .
N11 C25 C26 120.8(6) . .
N11 C25 C29 116.6(6) . .
C26 C25 C29 122.6(6) . .
N12 C26 C25 120.6(6) . .
N12 C26 C30 114.6(5) . .
C25 C26 C30 124.8(6) . .
N11 C27 C28 121.0(6) . .
N11 C27 H27 119.5 . .
C28 C27 H27 119.5 . .
N12 C28 C27 122.1(6) . .
N12 C28 H28 119.0 . .
C27 C28 H28 119.0 . .
O14 C29 O13 126.1(6) . .
O14 C29 C25 118.1(6) . .
O13 C29 C25 115.8(6) . .
O16 C30 O15 127.7(7) . .
O16 C30 C26 115.4(6) . .
O15 C30 C26 116.9(6) . .
N6 C31 C32 120.0(6) . .
N6 C31 C35 115.1(6) . .
C32 C31 C35 124.9(6) . .
N5 C32 C31 120.4(6) . .
N5 C32 C36 116.0(6) . .
C31 C32 C36 123.5(6) . .
N6 C33 C34 120.7(7) . .
N6 C33 H33 119.6 . .
C34 C33 H33 119.6 . .
N5 C34 C33 121.7(7) . .
N5 C34 H34 119.1 . .
C33 C34 H34 119.1 . .
O20 C35 O19 127.2(6) . .
O20 C35 C31 115.7(6) . .
O19 C35 C31 117.0(6) . .
O17 C36 O18 125.8(7) . .
O17 C36 C32 118.2(6) . .
O18 C36 C32 115.9(6) . .
O5 Gd1 O18 137.14(15) . .
O5 Gd1 O26 143.41(15) . .
O18 Gd1 O26 77.04(16) . .
O5 Gd1 O3 77.62(15) . .
O18 Gd1 O3 121.55(16) . .
O26 Gd1 O3 70.77(16) . .
O5 Gd1 O28 70.26(15) . .
O18 Gd1 O28 75.57(16) . .
O26 Gd1 O28 144.85(16) . .
O3 Gd1 O28 143.57(15) . .
O5 Gd1 O1 73.66(16) . .
O18 Gd1 O1 146.06(15) . .
O26 Gd1 O1 79.03(16) . .
O3 Gd1 O1 71.26(15) . .
O28 Gd1 O1 113.89(17) . .
O5 Gd1 O27 81.61(17) . .
O18 Gd1 O27 71.18(16) . .
O26 Gd1 O27 104.83(18) . .
O3 Gd1 O27 71.80(16) . .
O28 Gd1 O27 86.67(18) . .
O1 Gd1 O27 138.98(15) . .
O5 Gd1 O25 117.02(17) . .
O18 Gd1 O25 76.35(16) . .
O26 Gd1 O25 77.82(17) . .
O3 Gd1 O25 137.52(15) . .
O28 Gd1 O25 74.65(16) . .
O1 Gd1 O25 75.33(15) . .
O27 Gd1 O25 145.69(15) . .
O5 Gd1 H262 124.1 . .
O18 Gd1 H262 95.1 . .
O26 Gd1 H262 19.3 . .
O3 Gd1 H262 54.2 . .
O28 Gd1 H262 162.2 . .
O1 Gd1 H262 65.9 . .
O27 Gd1 H262 104.9 . .
O25 Gd1 H262 88.5 . .
O30 Gd2 O13 112.6(4) . .
O30 Gd2 O41 92.3(5) . .
O13 Gd2 O41 133.4(3) . .
O30 Gd2 O9 148.6(2) . .
O13 Gd2 O9 78.99(16) . .
O41 Gd2 O9 100.1(3) . .
O30 Gd2 O29 81.3(3) . .
O13 Gd2 O29 144.16(18) . .
O41 Gd2 O29 75.4(3) . .
O9 Gd2 O29 74.26(18) . .
O30 Gd2 O31 75.3(2) . .
O13 Gd2 O31 74.11(17) . .
O41 Gd2 O31 75.4(2) . .
O9 Gd2 O31 135.66(17) . .
O29 Gd2 O31 141.39(19) . .
O30 Gd2 O15 82.7(3) . .
O13 Gd2 O15 71.50(16) . .
O41 Gd2 O15 153.6(3) . .
O9 Gd2 O15 73.36(16) . .
O29 Gd2 O15 78.21(19) . .
O31 Gd2 O15 127.47(17) . .
O30 Gd2 O33 140.3(3) . .
O13 Gd2 O33 77.3(3) . .
O41 Gd2 O33 59.7(4) . .
O9 Gd2 O33 69.3(2) . .
O29 Gd2 O33 113.8(3) . .
O31 Gd2 O33 70.8(2) . .
O15 Gd2 O33 134.9(3) . .
O30 Gd2 H412 80.9 . .
O13 Gd2 H412 152.5 . .
O41 Gd2 H412 19.2 . .
O9 Gd2 H412 102.1 . .
O29 Gd2 H412 58.6 . .
O31 Gd2 H412 87.4 . .
O15 Gd2 H412 135.5 . .
O33 Gd2 H412 77.5 . .
C4 N1 C2 116.7(6) . .
C4 N1 Ag6 116.8(5) . .
C2 N1 Ag6 125.4(4) . .
C3 N2 C1 117.3(6) . .
C3 N2 Ag3 123.7(5) . 2_676
C1 N2 Ag3 118.9(5) . 2_676
C10 N3 C7 118.1(5) . .
C10 N3 Ag6 119.2(4) . 2_766
C7 N3 Ag6 122.5(4) . 2_766
C9 N4 C8 116.6(6) . .
C9 N4 Ag1 116.3(4) . 1_565
C8 N4 Ag1 126.9(5) . 1_565
C34 N5 C32 117.8(6) . .
C34 N5 Ag1 122.0(4) . .
C32 N5 Ag1 120.1(5) . .
C33 N6 C31 119.2(6) . .
C33 N6 Ag4 116.6(5) . .
C31 N6 Ag4 124.1(4) . .
C14 N7 C16 117.8(6) . .
C14 N7 Ag3 124.5(5) . .
C16 N7 Ag3 117.5(5) . .
C15 N8 C13 118.3(6) . .
C15 N8 Ag2 127.9(5) . .
C13 N8 Ag2 113.8(4) . .
C21 N9 C19 118.2(6) . .
C21 N9 Ag2 120.1(5) . .
C19 N9 Ag2 121.7(4) . .
C22 N10 C20 118.0(6) . .
C22 N10 Ag5 121.2(4) . 2_766
C20 N10 Ag5 120.8(5) . 2_766
C27 N11 C25 118.0(6) . .
C27 N11 Ag4 123.6(5) . 2_666
C25 N11 Ag4 118.4(4) . 2_666
C26 N12 C28 117.5(6) . .
C26 N12 Ag5 124.0(4) . 1_546
C28 N12 Ag5 117.5(4) . 1_546
C5 O1 Gd1 122.4(4) . .
C6 O3 Gd1 124.8(4) . .
C6 O4 Ag3 116.7(5) . 2_676
C11 O5 Gd1 143.9(5) . .
C12 O8 Ag5 119.7(5) . .
C24 O9 Gd2 141.5(4) . .
C23 O12 Ag6 119.5(4) . .
C29 O13 Gd2 133.5(4) . .
C29 O14 Ag4 117.3(4) . 2_666
C30 O15 Gd2 122.4(4) . .
C36 O17 Ag1 115.0(4) . .
C36 O18 Gd1 139.5(5) . .
C35 O20 Ag4 123.6(4) . 2_665
C17 O21 Ag2 117.9(5) . .
C18 O23 Ag1 125.1(5) . 2_666
C18 O24 Ag3 123.1(5) . 2_676
Gd1 O25 H251 153.7 . .
Gd1 O25 H252 92.8 . .
H251 O25 H252 107.7 . .
Gd1 O26 H261 104.2 . .
Gd1 O26 H262 92.8 . .
H261 O26 H262 107.7 . .
Gd1 O27 H271 100.5 . .
Gd1 O27 H272 128.4 . .
H271 O27 H272 107.7 . .
Gd1 O28 H281 129.1 . .
Gd1 O28 H282 121.8 . .
H281 O28 H282 107.7 . .
Gd2 O29 H291 108.6 . .
Gd2 O29 H292 119.3 . .
H291 O29 H292 107.7 . .
Gd2 O30 H301 113.7 . .
Gd2 O30 H302 111.2 . .
H301 O30 H302 107.7 . .
Gd2 O31 H311 144.0 . .
Gd2 O31 H312 94.8 . .
H311 O31 H312 107.7 . .
Gd2 O33 H331 103.1 . .
Gd2 O33 H332 134.2 . .
H331 O33 H332 107.7 . .
Gd2 O41 H411 125.3 . .
Gd2 O41 H412 95.8 . .
H411 O41 H412 107.7 . .

loop_
_geom_bond_atom_site_label_1
_geom_bond_atom_site_label_2
_geom_bond_distance
_geom_bond_site_symmetry_2
Ag1 N4 2.258(5) 1_545
Ag1 N5 2.268(6) .
Ag1 O17 2.481(5) .
Ag1 O23 2.554(5) 2_666
Ag2 N9 2.208(6) .
Ag2 O21 2.313(5) .
Ag2 N8 2.339(6) .
Ag3 N7 2.267(6) .
Ag3 N2 2.284(6) 2_676
Ag3 O4 2.452(5) 2_676
Ag3 O24 2.562(6) 2_676
Ag4 N6 2.282(6) .
Ag4 N11 2.313(5) 2_666
Ag4 O14 2.446(5) 2_666
Ag4 O20 2.521(5) 2_665
Ag5 N10 2.263(6) 2_766
Ag5 N12 2.279(5) 1_564
Ag5 O8 2.485(6) .
Ag6 N3 2.282(5) 2_766
Ag6 N1 2.301(6) .
Ag6 O12 2.474(4) .
C1 N2 1.356(8) .
C1 C2 1.389(9) .
C1 C6 1.520(9) .
C2 N1 1.360(8) .
C2 C5 1.536(9) .
C3 N2 1.328(9) .
C3 C4 1.385(10) .
C3 H3 0.9300 .
C4 N1 1.328(8) .
C4 H4 0.9300 .
C5 O2 1.218(8) .
C5 O1 1.289(7) .
C6 O4 1.213(8) .
C6 O3 1.271(8) .
C7 N3 1.336(8) .
C7 C8 1.383(9) .
C7 C11 1.507(9) .
C8 N4 1.341(8) .
C8 C12 1.539(9) .
C9 N4 1.334(9) .
C9 C10 1.381(9) .
C9 H9 0.9300 .
C10 N3 1.327(8) .
C10 H10 0.9300 .
C11 O6 1.223(8) .
C11 O5 1.263(7) .
C12 O8 1.242(8) .
C12 O7 1.253(9) .
C13 N8 1.351(9) .
C13 C14 1.397(9) .
C13 C17 1.498(10) .
C14 N7 1.333(9) .
C14 C18 1.541(10) .
C15 N8 1.336(9) .
C15 C16 1.369(10) .
C15 H15 0.9300 .
C16 N7 1.341(10) .
C16 H16 0.9300 .
C17 O21 1.243(8) .
C17 O22 1.249(9) .
C18 O23 1.234(9) .
C18 O24 1.248(8) .
C19 N9 1.331(9) .
C19 C20 1.409(9) .
C19 C23 1.537(9) .
C20 N10 1.343(8) .
C20 C24 1.518(9) .
C21 N9 1.330(9) .
C21 C22 1.392(10) .
C21 H21 0.9300 .
C22 N10 1.326(9) .
C22 H22 0.9300 .
C23 O12 1.238(8) .
C23 O11 1.256(8) .
C24 O10 1.216(8) .
C24 O9 1.271(8) .
C25 N11 1.342(8) .
C25 C26 1.399(9) .
C25 C29 1.535(9) .
C26 N12 1.341(8) .
C26 C30 1.529(9) .
C27 N11 1.340(8) .
C27 C28 1.366(9) .
C27 H27 0.9300 .
C28 N12 1.341(9) .
C28 H28 0.9300 .
C29 O14 1.223(8) .
C29 O13 1.255(8) .
C30 O16 1.235(8) .
C30 O15 1.259(8) .
C31 N6 1.329(8) .
C31 C32 1.404(9) .
C31 C35 1.527(9) .
C32 N5 1.349(8) .
C32 C36 1.510(9) .
C33 N6 1.327(9) .
C33 C34 1.375(10) .
C33 H33 0.9300 .
C34 N5 1.326(9) .
C34 H34 0.9300 .
C35 O20 1.243(8) .
C35 O19 1.247(8) .
C36 O17 1.240(8) .
C36 O18 1.272(7) .
Gd1 O5 2.356(4) .
Gd1 O18 2.368(4) .
Gd1 O26 2.379(4) .
Gd1 O3 2.393(4) .
Gd1 O28 2.400(4) .
Gd1 O1 2.419(5) .
Gd1 O27 2.423(5) .
Gd1 O25 2.454(5) .
Gd1 H262 2.5647 .
Gd2 O30 2.262(9) .
Gd2 O13 2.310(5) .
Gd2 O41 2.348(8) .
Gd2 O9 2.390(5) .
Gd2 O29 2.392(5) .
Gd2 O31 2.412(4) .
Gd2 O15 2.433(5) .
Gd2 O33 2.511(10) .
Gd2 H412 2.5761 .
N2 Ag3 2.284(6) 2_676
N3 Ag6 2.282(5) 2_766
N4 Ag1 2.258(5) 1_565
N10 Ag5 2.263(6) 2_766
N11 Ag4 2.313(5) 2_666
N12 Ag5 2.279(5) 1_546
O4 Ag3 2.452(5) 2_676
O14 Ag4 2.446(5) 2_666
O20 Ag4 2.521(5) 2_665
O23 Ag1 2.554(5) 2_666
O24 Ag3 2.562(6) 2_676
O25 H251 0.8501 .
O25 H252 0.8500 .
O26 H261 0.8500 .
O26 H262 0.8501 .
O27 H271 0.8501 .
O27 H272 0.8500 .
O28 H281 0.8500 .
O28 H282 0.8500 .
O29 H291 0.8500 .
O29 H292 0.8500 .
O30 H301 0.8499 .
O30 H302 0.8499 .
O31 H311 0.8499 .
O31 H312 0.8500 .
O33 H331 0.8500 .
O33 H332 0.8500 .
O41 H411 0.8498 .
O41 H412 0.8500 .

loop_
_geom_hbond_atom_site_label_D
_geom_hbond_atom_site_label_H
_geom_hbond_atom_site_label_A
_geom_hbond_distance_DH
_geom_hbond_distance_HA
_geom_hbond_distance_DA
_geom_hbond_angle_DHA
_geom_hbond_site_symmetry_A
O25 H252 O1 0.85 2.42 2.978(6) 124.1 .
O26 H261 O25 0.85 2.62 3.036(7) 111.4 .
O26 H262 O3 0.85 2.26 2.763(6) 117.8 .
O26 H262 O2 0.85 2.64 3.338(7) 140.3 .
O27 H271 O6 0.85 2.50 3.238(7) 146.0 .
O28 H281 O10 0.85 2.04 2.884(7) 176.0 2_766
O28 H282 O14 0.85 1.94 2.738(6) 155.7 1_554
O28 H282 O13 0.85 2.57 3.314(6) 147.5 1_554
O29 H292 O8 0.85 1.92 2.749(7) 164.3 2_766
O31 H311 O12 0.85 1.94 2.723(7) 151.8 2_767
O31 H312 O13 0.85 2.33 2.847(7) 119.2 .
O31 H312 O25 0.85 2.35 2.885(7) 121.3 1_556
O33 H331 O10 0.85 1.87 2.644(10) 150.2 .
O33 H332 O11 0.85 2.36 3.059(11) 140.2 2_767
O33 H332 O10 0.85 2.43 3.106(11) 136.5 2_767
O41 H411 O11 0.85 2.08 2.706(10) 129.6 2_767
O41 H412 O29 0.85 2.44 2.898(10) 114.8 .
